data_7002306
loop_
_publ_author_name
'Chai, Zuo-Yun'
'Wang, Zhong-Xia'

_publ_section_title
;
 Synthesis and characterization of Sn(II), Pb(II) and Yb(II) complexes
 supported by [C(Ph2P&#xE001;NSiMe3){6-(2-RC5H3N)}]2&#x2212; or
 [CH(Ph2P&#xE001;NSiMe3){6-(2-RC5H3N)}]&#x2212; (R =
 3,5-dimethyl-1-pyrazolyl or iminophosphoranyl) ligands
;
_journal_issue 38
_journal_name_full 'Dalton Transactions'
_journal_page_first 8005
_journal_page_last 8012
_journal_paper_doi 10.1039/b906266a
_journal_year 2009
_chemical_formula_sum 'C42 H60 N4 P2 Si4 Yb'
_chemical_formula_weight 968.28
_chemical_name_systematic
;
?
;
_space_group_IT_number 14
_symmetry_cell_setting monoclinic
_symmetry_space_group_name_Hall '-P 2yn'
_symmetry_space_group_name_H-M 'P 1 21/n 1'
_atom_sites_solution_hydrogens geom
_atom_sites_solution_primary direct
_atom_sites_solution_secondary difmap
_audit_creation_method SHELXL-97
_cell_angle_alpha 90.00
_cell_angle_beta 105.018(2)
_cell_angle_gamma 90.00
_cell_formula_units_Z 4
_cell_length_a 14.9293(17)
_cell_length_b 13.9411(15)
_cell_length_c 23.677(2)
_cell_measurement_reflns_used 3235
_cell_measurement_temperature 293(2)
_cell_measurement_theta_max 25.214
_cell_measurement_theta_min 2.304
_cell_volume 4759.6(8)
_computing_cell_refinement 'Bruker SMART'
_computing_data_collection 'Bruker SMART'
_computing_data_reduction 'Bruker SHELXTL'
_computing_molecular_graphics 'Bruker SHELXTL'
_computing_publication_material 'Bruker SHELXTL'
_computing_structure_refinement 'SHELXL-97 (Sheldrick, 1997)'
_computing_structure_solution 'SHELXS-97 (Sheldrick, 1990)'
_diffrn_ambient_temperature 293(2)
_diffrn_measured_fraction_theta_full 0.993
_diffrn_measured_fraction_theta_max 0.993
_diffrn_measurement_device_type 'CCD area detector'
_diffrn_measurement_method 'phi and omega scans'
_diffrn_radiation_monochromator graphite
_diffrn_radiation_source 'fine-focus sealed tube'
_diffrn_radiation_type MoK\a
_diffrn_radiation_wavelength 0.71073
_diffrn_reflns_av_R_equivalents 0.1532
_diffrn_reflns_av_sigmaI/netI 0.1744
_diffrn_reflns_limit_h_max 16
_diffrn_reflns_limit_h_min -17
_diffrn_reflns_limit_k_max 16
_diffrn_reflns_limit_k_min -14
_diffrn_reflns_limit_l_max 24
_diffrn_reflns_limit_l_min -28
_diffrn_reflns_number 24375
_diffrn_reflns_theta_full 25.01
_diffrn_reflns_theta_max 25.01
_diffrn_reflns_theta_min 1.46
_exptl_absorpt_coefficient_mu 2.165
_exptl_absorpt_correction_T_max 0.8290
_exptl_absorpt_correction_T_min 0.6714
_exptl_absorpt_correction_type multi-scan
_exptl_absorpt_process_details sadabs
_exptl_crystal_density_diffrn 1.351
_exptl_crystal_density_method 'not measured'
_exptl_crystal_F_000 1984
_exptl_crystal_size_max 0.20
_exptl_crystal_size_mid 0.16
_exptl_crystal_size_min 0.09
_refine_diff_density_max 3.544
_refine_diff_density_min -1.386
_refine_diff_density_rms 0.155
_refine_ls_extinction_method none
_refine_ls_goodness_of_fit_ref 0.995
_refine_ls_hydrogen_treatment constr
_refine_ls_matrix_type full
_refine_ls_number_parameters 478
_refine_ls_number_reflns 8345
_refine_ls_number_restraints 0
_refine_ls_restrained_S_all 0.995
_refine_ls_R_factor_all 0.1679
_refine_ls_R_factor_gt 0.0681
_refine_ls_shift/su_max 0.001
_refine_ls_shift/su_mean 0.000
_refine_ls_structure_factor_coef Fsqd
_refine_ls_weighting_details 'calc w=1/[\s^2^(Fo^2^)+(0.0481P)^2^+0.0000P] where P=(Fo^2^+2Fc^2^)/3'
_refine_ls_weighting_scheme calc
_refine_ls_wR_factor_gt 0.1337
_refine_ls_wR_factor_ref 0.1604
_reflns_number_gt 3701
_reflns_number_total 8345
_reflns_threshold_expression >2sigma(I)
_cod_data_source_file b906266a.txt
_cod_data_source_block 12
_cod_depositor_comments
;
The following automatic conversions were performed:
'_symmetry_cell_setting' value 'Monoclinic' changed to 'monoclinic'
according to '/home/saulius/struct/CIF-dictionaries/cif_core.dic'
dictionary named 'cif_core.dic' version 2.4.1 from 2010-06-29.

Automatic conversion script
Id: cif_fix_enum 1527 2010-12-29 10:47:43Z saulius 
;
_cod_original_cell_volume 4759.6(9)
_cod_original_sg_symbol_H-M P2(1)/n
_cod_database_code 7002306

loop_
_symmetry_equiv_pos_as_xyz
'x, y, z'
'-x+1/2, y+1/2, -z+1/2'
'-x, -y, -z'
'x-1/2, -y-1/2, z-1/2'

loop_
_atom_site_label
_atom_site_type_symbol
_atom_site_fract_x
_atom_site_fract_y
_atom_site_fract_z
_atom_site_U_iso_or_equiv
_atom_site_adp_type
_atom_site_occupancy
_atom_site_symmetry_multiplicity
_atom_site_calc_flag
_atom_site_refinement_flags
_atom_site_disorder_assembly
_atom_site_disorder_group
Yb1 Yb -0.00641(3) 0.75229(5) 0.777000(19) 0.04598(17) Uani 1 1 d . . .
N1 N 0.1145(6) 0.6604(7) 0.7579(4) 0.046(2) Uani 1 1 d . . .
N2 N -0.0017(7) 0.5979(7) 0.8337(4) 0.054(3) Uani 1 1 d . . .
N3 N -0.0609(6) 0.7572(7) 0.6703(3) 0.051(2) Uani 1 1 d . . .
N4 N 0.0408(7) 0.8836(7) 0.8390(4) 0.058(3) Uani 1 1 d . . .
P1 P 0.0650(2) 0.5237(2) 0.81826(13) 0.0477(8) Uani 1 1 d . . .
P2 P 0.0220(2) 0.7887(2) 0.64664(12) 0.0444(8) Uani 1 1 d . . .
Si1 Si -0.0618(3) 0.6024(3) 0.88641(15) 0.0560(10) Uani 1 1 d . . .
Si2 Si -0.1594(2) 0.6921(3) 0.64181(14) 0.0533(9) Uani 1 1 d . . .
Si3 Si -0.0391(3) 0.9697(3) 0.83094(16) 0.0652(11) Uani 1 1 d . . .
Si4 Si 0.1498(3) 0.8902(3) 0.88070(14) 0.0584(10) Uani 1 1 d . . .
C1 C 0.1514(8) 0.5839(8) 0.7923(5) 0.049(3) Uani 1 1 d . . .
C2 C 0.2432(9) 0.5628(9) 0.8043(5) 0.053(3) Uani 1 1 d . . .
H2 H 0.2667 0.5092 0.8266 0.064 Uiso 1 1 calc R . .
C3 C 0.3011(9) 0.6213(9) 0.7833(5) 0.054(3) Uani 1 1 d . . .
H3 H 0.3644 0.6087 0.7924 0.065 Uiso 1 1 calc R . .
C4 C 0.2664(8) 0.6963(9) 0.7497(5) 0.052(3) Uani 1 1 d . . .
H4 H 0.3063 0.7370 0.7367 0.062 Uiso 1 1 calc R . .
C5 C 0.1707(9) 0.7150(8) 0.7336(5) 0.047(3) Uani 1 1 d . . .
C6 C 0.1306(8) 0.7917(9) 0.6965(4) 0.050(3) Uani 1 1 d . . .
H6 H 0.1649 0.8479 0.6989 0.060 Uiso 1 1 calc R . .
C7 C 0.0093(10) 0.4427(9) 0.7593(5) 0.057(3) Uani 1 1 d . . .
C8 C 0.0620(10) 0.4034(9) 0.7251(5) 0.061(3) Uani 1 1 d . . .
H8 H 0.1242 0.4196 0.7313 0.073 Uiso 1 1 calc R . .
C9 C 0.0203(11) 0.3384(10) 0.6809(6) 0.068(4) Uani 1 1 d . . .
H9 H 0.0539 0.3124 0.6566 0.081 Uiso 1 1 calc R . .
C10 C -0.0658(11) 0.3151(10) 0.6745(6) 0.070(4) Uani 1 1 d . . .
H10 H -0.0928 0.2720 0.6450 0.084 Uiso 1 1 calc R . .
C11 C -0.1172(10) 0.3491(10) 0.7075(6) 0.072(4) Uani 1 1 d . . .
H11 H -0.1780 0.3281 0.7022 0.086 Uiso 1 1 calc R . .
C12 C -0.0795(10) 0.4176(10) 0.7511(5) 0.064(4) Uani 1 1 d . . .
H12 H -0.1156 0.4446 0.7736 0.077 Uiso 1 1 calc R . .
C13 C 0.1266(9) 0.4475(10) 0.8776(5) 0.058(3) Uani 1 1 d . . .
C14 C 0.1834(9) 0.4905(10) 0.9250(5) 0.064(4) Uani 1 1 d . . .
H14 H 0.1889 0.5569 0.9258 0.076 Uiso 1 1 calc R . .
C15 C 0.2332(9) 0.4376(11) 0.9723(6) 0.069(4) Uani 1 1 d . . .
H15 H 0.2698 0.4676 1.0054 0.083 Uiso 1 1 calc R . .
C16 C 0.2268(10) 0.3400(11) 0.9689(6) 0.073(4) Uani 1 1 d . . .
H16 H 0.2626 0.3033 0.9992 0.088 Uiso 1 1 calc R . .
C17 C 0.1706(10) 0.2956(11) 0.9233(6) 0.077(4) Uani 1 1 d . . .
H17 H 0.1652 0.2291 0.9236 0.092 Uiso 1 1 calc R . .
C18 C 0.1199(9) 0.3477(10) 0.8753(6) 0.068(4) Uani 1 1 d . . .
H18 H 0.0828 0.3168 0.8427 0.082 Uiso 1 1 calc R . .
C19 C -0.1167(11) 0.4891(11) 0.8961(6) 0.095(5) Uani 1 1 d . . .
H19A H -0.0714 0.4386 0.9021 0.143 Uiso 1 1 calc R . .
H19B H -0.1656 0.4755 0.8618 0.143 Uiso 1 1 calc R . .
H19C H -0.1418 0.4934 0.9294 0.143 Uiso 1 1 calc R . .
C20 C 0.0075(11) 0.6420(12) 0.9572(6) 0.094(5) Uani 1 1 d . . .
H20A H 0.0408 0.5884 0.9780 0.141 Uiso 1 1 calc R . .
H20B H -0.0323 0.6686 0.9791 0.141 Uiso 1 1 calc R . .
H20C H 0.0507 0.6900 0.9519 0.141 Uiso 1 1 calc R . .
C21 C -0.1534(10) 0.6941(12) 0.8661(6) 0.098(5) Uani 1 1 d . . .
H21A H -0.1263 0.7541 0.8594 0.147 Uiso 1 1 calc R . .
H21B H -0.1833 0.7013 0.8972 0.147 Uiso 1 1 calc R . .
H21C H -0.1982 0.6746 0.8311 0.147 Uiso 1 1 calc R . .
C22 C 0.0301(9) 0.7229(8) 0.5823(5) 0.053(3) Uani 1 1 d . . .
C23 C -0.0338(8) 0.7349(9) 0.5302(5) 0.057(3) Uani 1 1 d . . .
H23 H -0.0793 0.7814 0.5273 0.068 Uiso 1 1 calc R . .
C24 C -0.0337(9) 0.6802(10) 0.4808(5) 0.061(3) Uani 1 1 d . . .
H24 H -0.0803 0.6873 0.4463 0.074 Uiso 1 1 calc R . .
C25 C 0.0345(10) 0.6179(9) 0.4844(6) 0.062(4) Uani 1 1 d . . .
H25 H 0.0382 0.5829 0.4516 0.075 Uiso 1 1 calc R . .
C26 C 0.0956(10) 0.6057(10) 0.5333(6) 0.071(4) Uani 1 1 d . . .
H26 H 0.1414 0.5598 0.5350 0.086 Uiso 1 1 calc R . .
C27 C 0.0975(9) 0.6582(9) 0.5850(5) 0.059(3) Uani 1 1 d . . .
H27 H 0.1437 0.6481 0.6193 0.071 Uiso 1 1 calc R . .
C28 C 0.0069(9) 0.9101(9) 0.6204(5) 0.050(3) Uani 1 1 d . . .
C29 C 0.0625(9) 0.9524(9) 0.5904(5) 0.054(3) Uani 1 1 d . . .
H29 H 0.1110 0.9175 0.5826 0.065 Uiso 1 1 calc R . .
C30 C 0.0484(9) 1.0463(10) 0.5713(5) 0.061(3) Uani 1 1 d . . .
H30 H 0.0867 1.0746 0.5507 0.073 Uiso 1 1 calc R . .
C31 C -0.0219(10) 1.0959(10) 0.5831(5) 0.061(4) Uani 1 1 d . . .
H31 H -0.0296 1.1599 0.5719 0.073 Uiso 1 1 calc R . .
C32 C -0.0802(10) 1.0579(9) 0.6099(5) 0.062(4) Uani 1 1 d . . .
H32 H -0.1301 1.0930 0.6156 0.074 Uiso 1 1 calc R . .
C33 C -0.0653(9) 0.9633(9) 0.6296(5) 0.056(3) Uani 1 1 d . . .
H33 H -0.1051 0.9358 0.6494 0.068 Uiso 1 1 calc R . .
C34 C -0.2453(9) 0.7627(10) 0.5869(6) 0.080(4) Uani 1 1 d . . .
H34A H -0.2757 0.8074 0.6066 0.120 Uiso 1 1 calc R . .
H34B H -0.2905 0.7202 0.5634 0.120 Uiso 1 1 calc R . .
H34C H -0.2142 0.7970 0.5624 0.120 Uiso 1 1 calc R . .
C35 C -0.1394(9) 0.5757(9) 0.6102(5) 0.069(4) Uani 1 1 d . . .
H35A H -0.1284 0.5858 0.5724 0.103 Uiso 1 1 calc R . .
H35B H -0.1929 0.5356 0.6062 0.103 Uiso 1 1 calc R . .
H35C H -0.0864 0.5450 0.6355 0.103 Uiso 1 1 calc R . .
C36 C -0.2118(10) 0.6716(11) 0.7039(5) 0.080(4) Uani 1 1 d . . .
H36A H -0.1750 0.6261 0.7304 0.120 Uiso 1 1 calc R . .
H36B H -0.2736 0.6470 0.6893 0.120 Uiso 1 1 calc R . .
H36C H -0.2140 0.7310 0.7239 0.120 Uiso 1 1 calc R . .
C37 C -0.1446(9) 0.9332(11) 0.7736(5) 0.079(4) Uani 1 1 d . . .
H37A H -0.1341 0.9424 0.7356 0.118 Uiso 1 1 calc R . .
H37B H -0.1963 0.9717 0.7769 0.118 Uiso 1 1 calc R . .
H37C H -0.1577 0.8668 0.7786 0.118 Uiso 1 1 calc R . .
C38 C -0.0814(10) 0.9920(11) 0.8964(6) 0.095(5) Uani 1 1 d . . .
H38A H -0.0743 0.9348 0.9198 0.142 Uiso 1 1 calc R . .
H38B H -0.1457 1.0096 0.8847 0.142 Uiso 1 1 calc R . .
H38C H -0.0462 1.0431 0.9189 0.142 Uiso 1 1 calc R . .
C39 C -0.0021(11) 1.0863(11) 0.8077(7) 0.101(5) Uani 1 1 d . . .
H39A H 0.0353 1.1195 0.8411 0.151 Uiso 1 1 calc R . .
H39B H -0.0558 1.1242 0.7901 0.151 Uiso 1 1 calc R . .
H39C H 0.0335 1.0759 0.7798 0.151 Uiso 1 1 calc R . .
C40 C 0.2302(9) 0.9489(10) 0.8443(5) 0.080(4) Uani 1 1 d . . .
H40A H 0.2215 0.9227 0.8057 0.120 Uiso 1 1 calc R . .
H40B H 0.2929 0.9379 0.8665 0.120 Uiso 1 1 calc R . .
H40C H 0.2181 1.0165 0.8416 0.120 Uiso 1 1 calc R . .
C41 C 0.1997(9) 0.7682(9) 0.9007(6) 0.075(4) Uani 1 1 d . . .
H41A H 0.1585 0.7316 0.9174 0.112 Uiso 1 1 calc R . .
H41B H 0.2588 0.7740 0.9287 0.112 Uiso 1 1 calc R . .
H41C H 0.2074 0.7364 0.8663 0.112 Uiso 1 1 calc R . .
C42 C 0.1651(9) 0.9535(10) 0.9522(5) 0.081(4) Uani 1 1 d . . .
H42A H 0.1441 1.0186 0.9453 0.122 Uiso 1 1 calc R . .
H42B H 0.2295 0.9530 0.9731 0.122 Uiso 1 1 calc R . .
H42C H 0.1295 0.9214 0.9750 0.122 Uiso 1 1 calc R . .

loop_
_atom_site_aniso_label
_atom_site_aniso_U_11
_atom_site_aniso_U_22
_atom_site_aniso_U_33
_atom_site_aniso_U_23
_atom_site_aniso_U_13
_atom_site_aniso_U_12
Yb1 0.0515(3) 0.0474(3) 0.0339(2) 0.0015(3) 0.00177(19) 0.0036(4)
N1 0.049(6) 0.047(6) 0.038(5) 0.004(5) 0.004(5) 0.001(5)
N2 0.061(7) 0.057(7) 0.044(6) 0.006(5) 0.013(6) 0.009(6)
N3 0.056(6) 0.052(6) 0.038(5) 0.000(6) -0.001(4) 0.003(6)
N4 0.064(7) 0.066(8) 0.042(6) -0.015(5) 0.010(6) -0.001(6)
P1 0.054(2) 0.049(2) 0.0367(17) 0.0100(15) 0.0059(16) 0.0082(16)
P2 0.0477(19) 0.0474(18) 0.0326(16) -0.0002(13) 0.0008(15) 0.0007(14)
Si1 0.064(2) 0.065(3) 0.039(2) 0.0087(17) 0.0140(18) 0.0043(19)
Si2 0.055(2) 0.058(2) 0.0398(19) -0.0031(17) -0.0003(17) -0.0015(18)
Si3 0.073(3) 0.062(3) 0.056(2) -0.0094(19) 0.009(2) 0.009(2)
Si4 0.067(3) 0.063(2) 0.040(2) -0.0102(17) 0.0031(19) -0.0105(19)
C1 0.054(8) 0.052(8) 0.038(7) 0.003(6) 0.008(6) 0.008(6)
C2 0.056(9) 0.057(8) 0.041(7) 0.003(6) 0.004(7) 0.005(7)
C3 0.055(8) 0.060(9) 0.043(7) 0.001(6) 0.003(6) 0.004(7)
C4 0.053(9) 0.059(8) 0.040(7) 0.003(6) 0.007(6) 0.003(6)
C5 0.051(8) 0.051(8) 0.036(7) -0.002(5) 0.006(6) 0.001(6)
C6 0.056(8) 0.051(7) 0.037(7) 0.001(6) 0.000(6) 0.003(6)
C7 0.062(10) 0.058(8) 0.047(8) 0.003(6) 0.006(7) 0.006(7)
C8 0.064(9) 0.063(9) 0.050(8) 0.000(7) 0.004(7) 0.006(7)
C9 0.070(11) 0.070(10) 0.059(9) -0.011(7) 0.009(8) 0.005(8)
C10 0.072(11) 0.068(10) 0.063(9) -0.011(8) 0.003(8) 0.002(8)
C11 0.069(10) 0.072(11) 0.066(10) -0.009(8) 0.004(8) -0.002(8)
C12 0.067(10) 0.066(10) 0.056(9) -0.003(7) 0.008(8) 0.002(7)
C13 0.065(9) 0.061(9) 0.044(8) 0.008(6) 0.008(7) 0.008(7)
C14 0.069(9) 0.068(10) 0.048(8) 0.008(7) 0.004(7) 0.011(7)
C15 0.076(11) 0.075(11) 0.049(8) 0.012(8) 0.006(8) 0.013(8)
C16 0.080(11) 0.077(11) 0.055(9) 0.015(8) 0.003(9) 0.015(8)
C17 0.085(11) 0.073(10) 0.060(9) 0.017(8) -0.004(9) 0.012(8)
C18 0.075(10) 0.067(10) 0.054(9) 0.009(7) 0.001(8) 0.010(8)
C19 0.106(13) 0.105(14) 0.078(11) 0.004(9) 0.030(10) -0.009(11)
C20 0.096(12) 0.118(15) 0.066(10) -0.008(9) 0.017(9) 0.007(10)
C21 0.099(13) 0.119(14) 0.081(11) 0.003(10) 0.032(10) 0.025(11)
C22 0.059(8) 0.053(10) 0.041(7) -0.003(5) 0.004(6) 0.002(6)
C23 0.065(8) 0.057(9) 0.042(6) -0.004(7) 0.003(6) 0.001(7)
C24 0.073(10) 0.062(9) 0.042(8) -0.004(7) 0.002(7) 0.003(8)
C25 0.077(10) 0.061(9) 0.044(8) -0.008(7) 0.005(8) 0.004(8)
C26 0.080(10) 0.068(10) 0.057(9) -0.006(7) 0.001(8) 0.011(8)
C27 0.065(9) 0.059(9) 0.045(8) -0.004(6) 0.000(7) 0.006(7)
C28 0.058(9) 0.050(8) 0.038(7) 0.001(6) 0.005(6) 0.001(6)
C29 0.062(9) 0.052(8) 0.042(7) 0.003(6) 0.001(7) -0.001(6)
C30 0.068(10) 0.058(9) 0.050(8) 0.009(7) 0.002(7) -0.007(7)
C31 0.067(10) 0.056(9) 0.052(8) 0.006(7) 0.001(7) 0.001(7)
C32 0.070(10) 0.057(9) 0.052(8) 0.004(7) 0.006(7) 0.003(7)
C33 0.063(9) 0.054(9) 0.048(8) 0.004(6) 0.007(7) 0.001(7)
C34 0.073(9) 0.079(11) 0.074(9) -0.007(8) -0.008(7) 0.006(9)
C35 0.070(10) 0.062(9) 0.064(9) -0.003(7) -0.001(8) -0.011(7)
C36 0.078(10) 0.083(11) 0.075(10) -0.006(8) 0.013(9) -0.016(8)
C37 0.084(11) 0.090(12) 0.058(9) -0.001(8) 0.011(8) 0.009(9)
C38 0.092(12) 0.111(14) 0.076(11) -0.017(9) 0.013(9) 0.021(10)
C39 0.098(13) 0.096(13) 0.094(12) -0.002(10) -0.001(10) 0.004(10)
C40 0.085(11) 0.088(12) 0.060(9) -0.003(8) 0.007(8) -0.015(8)
C41 0.070(8) 0.075(12) 0.068(9) -0.013(7) -0.003(7) -0.001(8)
C42 0.081(11) 0.094(12) 0.057(9) -0.020(8) -0.002(8) 0.001(9)

loop_
_atom_type_symbol
_atom_type_description
_atom_type_scat_dispersion_real
_atom_type_scat_dispersion_imag
_atom_type_scat_source
C C 0.0033 0.0016 'International Tables Vol C Tables 4.2.6.8 and 6.1.1.4'
H H 0.0000 0.0000 'International Tables Vol C Tables 4.2.6.8 and 6.1.1.4'
N N 0.0061 0.0033 'International Tables Vol C Tables 4.2.6.8 and 6.1.1.4'
P P 0.1023 0.0942 'International Tables Vol C Tables 4.2.6.8 and 6.1.1.4'
Yb Yb -0.3850 5.5486 'International Tables Vol C Tables 4.2.6.8 and 6.1.1.4'
Si Si 0.0817 0.0704 'International Tables Vol C Tables 4.2.6.8 and 6.1.1.4'

loop_
_geom_angle_atom_site_label_1
_geom_angle_atom_site_label_2
_geom_angle_atom_site_label_3
_geom_angle
_geom_angle_site_symmetry_1
_geom_angle_site_symmetry_3
_geom_angle_publ_flag
N4 Yb1 N1 115.2(3) . . ?
N4 Yb1 N3 126.3(4) . . ?
N1 Yb1 N3 83.3(3) . . ?
N4 Yb1 N2 111.8(3) . . ?
N1 Yb1 N2 73.8(3) . . ?
N3 Yb1 N2 121.9(3) . . ?
N4 Yb1 C5 101.2(3) . . ?
N1 Yb1 C5 24.0(3) . . ?
N3 Yb1 C5 75.4(3) . . ?
N2 Yb1 C5 97.1(3) . . ?
N4 Yb1 C6 96.0(3) . . ?
N1 Yb1 C6 48.3(3) . . ?
N3 Yb1 C6 58.0(3) . . ?
N2 Yb1 C6 122.1(3) . . ?
C5 Yb1 C6 25.9(3) . . ?
N4 Yb1 P2 112.4(2) . . ?
N1 Yb1 P2 66.9(2) . . ?
N3 Yb1 P2 26.9(2) . . ?
N2 Yb1 P2 130.0(2) . . ?
C5 Yb1 P2 52.0(2) . . ?
C6 Yb1 P2 31.3(2) . . ?
C5 N1 C1 119.3(10) . . ?
C5 N1 Yb1 111.3(7) . . ?
C1 N1 Yb1 121.3(7) . . ?
P1 N2 Si1 133.4(6) . . ?
P1 N2 Yb1 112.1(5) . . ?
Si1 N2 Yb1 114.0(5) . . ?
P2 N3 Si2 133.9(5) . . ?
P2 N3 Yb1 107.4(4) . . ?
Si2 N3 Yb1 114.5(4) . . ?
Si3 N4 Si4 125.8(6) . . ?
Si3 N4 Yb1 113.7(5) . . ?
Si4 N4 Yb1 120.1(5) . . ?
N2 P1 C1 109.6(5) . . ?
N2 P1 C13 116.0(5) . . ?
C1 P1 C13 106.1(6) . . ?
N2 P1 C7 113.7(6) . . ?
C1 P1 C7 104.8(6) . . ?
C13 P1 C7 105.7(6) . . ?
N3 P2 C6 116.9(5) . . ?
N3 P2 C28 110.6(6) . . ?
C6 P2 C28 102.9(6) . . ?
N3 P2 C22 113.3(5) . . ?
C6 P2 C22 109.2(5) . . ?
C28 P2 C22 102.5(5) . . ?
N3 P2 Yb1 45.7(3) . . ?
C6 P2 Yb1 71.9(4) . . ?
C28 P2 Yb1 116.0(4) . . ?
C22 P2 Yb1 140.5(4) . . ?
N2 Si1 C20 113.7(6) . . ?
N2 Si1 C19 113.3(6) . . ?
C20 Si1 C19 108.4(7) . . ?
N2 Si1 C21 109.2(6) . . ?
C20 Si1 C21 103.7(7) . . ?
C19 Si1 C21 107.9(8) . . ?
N3 Si2 C35 114.5(5) . . ?
N3 Si2 C34 111.3(6) . . ?
C35 Si2 C34 109.8(6) . . ?
N3 Si2 C36 105.4(5) . . ?
C35 Si2 C36 109.3(6) . . ?
C34 Si2 C36 106.2(6) . . ?
N4 Si3 C38 114.5(6) . . ?
N4 Si3 C39 114.1(6) . . ?
C38 Si3 C39 107.2(7) . . ?
N4 Si3 C37 109.3(6) . . ?
C38 Si3 C37 104.4(6) . . ?
C39 Si3 C37 106.5(7) . . ?
N4 Si4 C40 113.6(6) . . ?
N4 Si4 C41 111.3(6) . . ?
C40 Si4 C41 105.0(6) . . ?
N4 Si4 C42 115.6(6) . . ?
C40 Si4 C42 105.8(6) . . ?
C41 Si4 C42 104.7(6) . . ?
C2 C1 N1 121.4(11) . . ?
C2 C1 P1 127.5(10) . . ?
N1 C1 P1 111.0(9) . . ?
C1 C2 C3 119.5(12) . . ?
C1 C2 H2 120.3 . . ?
C3 C2 H2 120.3 . . ?
C4 C3 C2 119.9(12) . . ?
C4 C3 H3 120.1 . . ?
C2 C3 H3 120.1 . . ?
C3 C4 C5 121.1(12) . . ?
C3 C4 H4 119.4 . . ?
C5 C4 H4 119.4 . . ?
N1 C5 C4 118.4(11) . . ?
N1 C5 C6 118.4(11) . . ?
C4 C5 C6 123.0(11) . . ?
N1 C5 Yb1 44.6(5) . . ?
C4 C5 Yb1 146.3(8) . . ?
C6 C5 Yb1 79.7(7) . . ?
C5 C6 P2 124.9(10) . . ?
C5 C6 Yb1 74.4(6) . . ?
P2 C6 Yb1 76.8(4) . . ?
C5 C6 H6 117.5 . . ?
P2 C6 H6 117.5 . . ?
Yb1 C6 H6 122.5 . . ?
C12 C7 C8 120.3(13) . . ?
C12 C7 P1 120.8(10) . . ?
C8 C7 P1 118.7(10) . . ?
C7 C8 C9 119.0(13) . . ?
C7 C8 H8 120.5 . . ?
C9 C8 H8 120.5 . . ?
C10 C9 C8 119.0(13) . . ?
C10 C9 H9 120.5 . . ?
C8 C9 H9 120.5 . . ?
C9 C10 C11 123.6(15) . . ?
C9 C10 H10 118.2 . . ?
C11 C10 H10 118.2 . . ?
C10 C11 C12 119.6(14) . . ?
C10 C11 H11 120.2 . . ?
C12 C11 H11 120.2 . . ?
C7 C12 C11 118.5(13) . . ?
C7 C12 H12 120.8 . . ?
C11 C12 H12 120.8 . . ?
C14 C13 C18 119.7(12) . . ?
C14 C13 P1 117.8(11) . . ?
C18 C13 P1 122.5(10) . . ?
C13 C14 C15 121.5(14) . . ?
C13 C14 H14 119.2 . . ?
C15 C14 H14 119.2 . . ?
C16 C15 C14 117.9(14) . . ?
C16 C15 H15 121.1 . . ?
C14 C15 H15 121.1 . . ?
C17 C16 C15 122.0(14) . . ?
C17 C16 H16 119.0 . . ?
C15 C16 H16 119.0 . . ?
C16 C17 C18 120.8(15) . . ?
C16 C17 H17 119.6 . . ?
C18 C17 H17 119.6 . . ?
C13 C18 C17 118.0(14) . . ?
C13 C18 H18 121.0 . . ?
C17 C18 H18 121.0 . . ?
Si1 C19 H19A 109.5 . . ?
Si1 C19 H19B 109.5 . . ?
H19A C19 H19B 109.5 . . ?
Si1 C19 H19C 109.5 . . ?
H19A C19 H19C 109.5 . . ?
H19B C19 H19C 109.5 . . ?
Si1 C20 H20A 109.5 . . ?
Si1 C20 H20B 109.5 . . ?
H20A C20 H20B 109.5 . . ?
Si1 C20 H20C 109.5 . . ?
H20A C20 H20C 109.5 . . ?
H20B C20 H20C 109.5 . . ?
Si1 C21 H21A 109.5 . . ?
Si1 C21 H21B 109.5 . . ?
H21A C21 H21B 109.5 . . ?
Si1 C21 H21C 109.5 . . ?
H21A C21 H21C 109.5 . . ?
H21B C21 H21C 109.5 . . ?
C27 C22 C23 117.8(11) . . ?
C27 C22 P2 121.0(10) . . ?
C23 C22 P2 121.2(9) . . ?
C22 C23 C24 122.7(12) . . ?
C22 C23 H23 118.6 . . ?
C24 C23 H23 118.6 . . ?
C25 C24 C23 118.2(13) . . ?
C25 C24 H24 120.9 . . ?
C23 C24 H24 120.9 . . ?
C26 C25 C24 119.8(13) . . ?
C26 C25 H25 120.1 . . ?
C24 C25 H25 120.1 . . ?
C25 C26 C27 124.0(14) . . ?
C25 C26 H26 118.0 . . ?
C27 C26 H26 118.0 . . ?
C22 C27 C26 117.3(12) . . ?
C22 C27 H27 121.3 . . ?
C26 C27 H27 121.3 . . ?
C29 C28 C33 117.4(12) . . ?
C29 C28 P2 123.4(10) . . ?
C33 C28 P2 119.2(9) . . ?
C28 C29 C30 121.4(12) . . ?
C28 C29 H29 119.3 . . ?
C30 C29 H29 119.3 . . ?
C31 C30 C29 118.5(12) . . ?
C31 C30 H30 120.7 . . ?
C29 C30 H30 120.7 . . ?
C32 C31 C30 122.9(13) . . ?
C32 C31 H31 118.5 . . ?
C30 C31 H31 118.5 . . ?
C31 C32 C33 118.3(13) . . ?
C31 C32 H32 120.9 . . ?
C33 C32 H32 120.9 . . ?
C28 C33 C32 121.4(12) . . ?
C28 C33 H33 119.3 . . ?
C32 C33 H33 119.3 . . ?
Si2 C34 H34A 109.5 . . ?
Si2 C34 H34B 109.5 . . ?
H34A C34 H34B 109.5 . . ?
Si2 C34 H34C 109.5 . . ?
H34A C34 H34C 109.5 . . ?
H34B C34 H34C 109.5 . . ?
Si2 C35 H35A 109.5 . . ?
Si2 C35 H35B 109.5 . . ?
H35A C35 H35B 109.5 . . ?
Si2 C35 H35C 109.5 . . ?
H35A C35 H35C 109.5 . . ?
H35B C35 H35C 109.5 . . ?
Si2 C36 H36A 109.5 . . ?
Si2 C36 H36B 109.5 . . ?
H36A C36 H36B 109.5 . . ?
Si2 C36 H36C 109.5 . . ?
H36A C36 H36C 109.5 . . ?
H36B C36 H36C 109.5 . . ?
Si3 C37 H37A 109.5 . . ?
Si3 C37 H37B 109.5 . . ?
H37A C37 H37B 109.5 . . ?
Si3 C37 H37C 109.5 . . ?
H37A C37 H37C 109.5 . . ?
H37B C37 H37C 109.5 . . ?
Si3 C38 H38A 109.5 . . ?
Si3 C38 H38B 109.5 . . ?
H38A C38 H38B 109.5 . . ?
Si3 C38 H38C 109.5 . . ?
H38A C38 H38C 109.5 . . ?
H38B C38 H38C 109.5 . . ?
Si3 C39 H39A 109.5 . . ?
Si3 C39 H39B 109.5 . . ?
H39A C39 H39B 109.5 . . ?
Si3 C39 H39C 109.5 . . ?
H39A C39 H39C 109.5 . . ?
H39B C39 H39C 109.5 . . ?
Si4 C40 H40A 109.5 . . ?
Si4 C40 H40B 109.5 . . ?
H40A C40 H40B 109.5 . . ?
Si4 C40 H40C 109.5 . . ?
H40A C40 H40C 109.5 . . ?
H40B C40 H40C 109.5 . . ?
Si4 C41 H41A 109.5 . . ?
Si4 C41 H41B 109.5 . . ?
H41A C41 H41B 109.5 . . ?
Si4 C41 H41C 109.5 . . ?
H41A C41 H41C 109.5 . . ?
H41B C41 H41C 109.5 . . ?
Si4 C42 H42A 109.5 . . ?
Si4 C42 H42B 109.5 . . ?
H42A C42 H42B 109.5 . . ?
Si4 C42 H42C 109.5 . . ?
H42A C42 H42C 109.5 . . ?
H42B C42 H42C 109.5 . . ?

loop_
_geom_bond_atom_site_label_1
_geom_bond_atom_site_label_2
_geom_bond_distance
_geom_bond_site_symmetry_2
_geom_bond_publ_flag
Yb1 N4 2.338(10) . ?
Yb1 N1 2.352(9) . ?
Yb1 N3 2.446(8) . ?
Yb1 N2 2.529(9) . ?
Yb1 C5 3.119(12) . ?
Yb1 C6 3.185(11) . ?
Yb1 P2 3.263(3) . ?
N1 C5 1.364(13) . ?
N1 C1 1.368(13) . ?
N2 P1 1.544(10) . ?
N2 Si1 1.717(9) . ?
N3 P2 1.549(9) . ?
N3 Si2 1.711(10) . ?
N4 Si3 1.668(11) . ?
N4 Si4 1.674(11) . ?
P1 C1 1.777(12) . ?
P1 C13 1.810(12) . ?
P1 C7 1.819(13) . ?
P2 C6 1.741(12) . ?
P2 C28 1.797(12) . ?
P2 C22 1.808(11) . ?
Si1 C20 1.812(14) . ?
Si1 C19 1.821(15) . ?
Si1 C21 1.841(15) . ?
Si2 C35 1.844(12) . ?
Si2 C34 1.854(13) . ?
Si2 C36 1.857(12) . ?
Si3 C38 1.846(13) . ?
Si3 C39 1.847(16) . ?
Si3 C37 1.864(14) . ?
Si4 C40 1.841(13) . ?
Si4 C41 1.867(13) . ?
Si4 C42 1.870(12) . ?
C1 C2 1.359(15) . ?
C2 C3 1.371(15) . ?
C2 H2 0.9300 . ?
C3 C4 1.335(15) . ?
C3 H3 0.9300 . ?
C4 C5 1.404(15) . ?
C4 H4 0.9300 . ?
C5 C6 1.415(15) . ?
C6 H6 0.9300 . ?
C7 C12 1.336(16) . ?
C7 C8 1.380(15) . ?
C8 C9 1.402(17) . ?
C8 H8 0.9300 . ?
C9 C10 1.296(17) . ?
C9 H9 0.9300 . ?
C10 C11 1.318(16) . ?
C10 H10 0.9300 . ?
C11 C12 1.412(17) . ?
C11 H11 0.9300 . ?
C12 H12 0.9300 . ?
C13 C14 1.358(17) . ?
C13 C18 1.395(17) . ?
C14 C15 1.385(16) . ?
C14 H14 0.9300 . ?
C15 C16 1.365(18) . ?
C15 H15 0.9300 . ?
C16 C17 1.334(18) . ?
C16 H16 0.9300 . ?
C17 C18 1.395(16) . ?
C17 H17 0.9300 . ?
C18 H18 0.9300 . ?
C19 H19A 0.9600 . ?
C19 H19B 0.9600 . ?
C19 H19C 0.9600 . ?
C20 H20A 0.9600 . ?
C20 H20B 0.9600 . ?
C20 H20C 0.9600 . ?
C21 H21A 0.9600 . ?
C21 H21B 0.9600 . ?
C21 H21C 0.9600 . ?
C22 C27 1.341(15) . ?
C22 C23 1.361(15) . ?
C23 C24 1.396(15) . ?
C23 H23 0.9300 . ?
C24 C25 1.324(16) . ?
C24 H24 0.9300 . ?
C25 C26 1.288(17) . ?
C25 H25 0.9300 . ?
C26 C27 1.419(16) . ?
C26 H26 0.9300 . ?
C27 H27 0.9300 . ?
C28 C29 1.358(15) . ?
C28 C33 1.371(15) . ?
C29 C30 1.384(16) . ?
C29 H29 0.9300 . ?
C30 C31 1.346(16) . ?
C30 H30 0.9300 . ?
C31 C32 1.314(15) . ?
C31 H31 0.9300 . ?
C32 C33 1.398(16) . ?
C32 H32 0.9300 . ?
C33 H33 0.9300 . ?
C34 H34A 0.9600 . ?
C34 H34B 0.9600 . ?
C34 H34C 0.9600 . ?
C35 H35A 0.9600 . ?
C35 H35B 0.9600 . ?
C35 H35C 0.9600 . ?
C36 H36A 0.9600 . ?
C36 H36B 0.9600 . ?
C36 H36C 0.9600 . ?
C37 H37A 0.9600 . ?
C37 H37B 0.9600 . ?
C37 H37C 0.9600 . ?
C38 H38A 0.9600 . ?
C38 H38B 0.9600 . ?
C38 H38C 0.9600 . ?
C39 H39A 0.9600 . ?
C39 H39B 0.9600 . ?
C39 H39C 0.9600 . ?
C40 H40A 0.9600 . ?
C40 H40B 0.9600 . ?
C40 H40C 0.9600 . ?
C41 H41A 0.9600 . ?
C41 H41B 0.9600 . ?
C41 H41C 0.9600 . ?
C42 H42A 0.9600 . ?
C42 H42B 0.9600 . ?
C42 H42C 0.9600 . ?

loop_
_geom_torsion_atom_site_label_1
_geom_torsion_atom_site_label_2
_geom_torsion_atom_site_label_3
_geom_torsion_atom_site_label_4
_geom_torsion
_geom_torsion_site_symmetry_1
_geom_torsion_site_symmetry_2
_geom_torsion_site_symmetry_3
_geom_torsion_site_symmetry_4
_geom_torsion_publ_flag
N4 Yb1 N1 C5 -58.1(8) . . . . ?
N3 Yb1 N1 C5 69.0(7) . . . . ?
N2 Yb1 N1 C5 -165.0(8) . . . . ?
C6 Yb1 N1 C5 16.6(6) . . . . ?
P2 Yb1 N1 C5 46.8(7) . . . . ?
N4 Yb1 N1 C1 90.4(9) . . . . ?
N3 Yb1 N1 C1 -142.5(9) . . . . ?
N2 Yb1 N1 C1 -16.5(9) . . . . ?
C5 Yb1 N1 C1 148.5(13) . . . . ?
C6 Yb1 N1 C1 165.1(11) . . . . ?
P2 Yb1 N1 C1 -164.7(9) . . . . ?
N4 Yb1 N2 P1 -119.7(5) . . . . ?
N1 Yb1 N2 P1 -8.5(5) . . . . ?
N3 Yb1 N2 P1 62.6(6) . . . . ?
C5 Yb1 N2 P1 -14.6(6) . . . . ?
C6 Yb1 N2 P1 -7.1(7) . . . . ?
P2 Yb1 N2 P1 30.7(7) . . . . ?
N4 Yb1 N2 Si1 53.3(6) . . . . ?
N1 Yb1 N2 Si1 164.5(6) . . . . ?
N3 Yb1 N2 Si1 -124.4(5) . . . . ?
C5 Yb1 N2 Si1 158.4(5) . . . . ?
C6 Yb1 N2 Si1 165.9(4) . . . . ?
P2 Yb1 N2 Si1 -156.4(3) . . . . ?
N4 Yb1 N3 P2 66.2(6) . . . . ?
N1 Yb1 N3 P2 -50.2(5) . . . . ?
N2 Yb1 N3 P2 -116.4(5) . . . . ?
C5 Yb1 N3 P2 -27.1(5) . . . . ?
C6 Yb1 N3 P2 -6.0(4) . . . . ?
N4 Yb1 N3 Si2 -133.7(5) . . . . ?
N1 Yb1 N3 Si2 109.9(5) . . . . ?
N2 Yb1 N3 Si2 43.7(6) . . . . ?
C5 Yb1 N3 Si2 133.0(6) . . . . ?
C6 Yb1 N3 Si2 154.1(7) . . . . ?
P2 Yb1 N3 Si2 160.1(9) . . . . ?
N1 Yb1 N4 Si3 156.7(4) . . . . ?
N3 Yb1 N4 Si3 56.0(6) . . . . ?
N2 Yb1 N4 Si3 -121.6(5) . . . . ?
C5 Yb1 N4 Si3 136.0(5) . . . . ?
C6 Yb1 N4 Si3 110.3(5) . . . . ?
P2 Yb1 N4 Si3 82.6(5) . . . . ?
N1 Yb1 N4 Si4 -16.9(7) . . . . ?
N3 Yb1 N4 Si4 -117.6(6) . . . . ?
N2 Yb1 N4 Si4 64.8(6) . . . . ?
C5 Yb1 N4 Si4 -37.6(6) . . . . ?
C6 Yb1 N4 Si4 -63.3(6) . . . . ?
P2 Yb1 N4 Si4 -91.0(5) . . . . ?
Si1 N2 P1 C1 -145.9(8) . . . . ?
Yb1 N2 P1 C1 25.2(7) . . . . ?
Si1 N2 P1 C13 -25.8(12) . . . . ?
Yb1 N2 P1 C13 145.4(6) . . . . ?
Si1 N2 P1 C7 97.2(9) . . . . ?
Yb1 N2 P1 C7 -91.7(6) . . . . ?
Si2 N3 P2 C6 -144.1(8) . . . . ?
Yb1 N3 P2 C6 10.5(7) . . . . ?
Si2 N3 P2 C28 98.7(9) . . . . ?
Yb1 N3 P2 C28 -106.7(5) . . . . ?
Si2 N3 P2 C22 -15.7(11) . . . . ?
Yb1 N3 P2 C22 138.9(5) . . . . ?
Si2 N3 P2 Yb1 -154.6(12) . . . . ?
N4 Yb1 P2 N3 -127.1(6) . . . . ?
N1 Yb1 P2 N3 123.9(6) . . . . ?
N2 Yb1 P2 N3 82.7(6) . . . . ?
C5 Yb1 P2 N3 146.0(6) . . . . ?
C6 Yb1 P2 N3 170.1(7) . . . . ?
N4 Yb1 P2 C6 62.8(5) . . . . ?
N1 Yb1 P2 C6 -46.2(5) . . . . ?
N3 Yb1 P2 C6 -170.1(7) . . . . ?
N2 Yb1 P2 C6 -87.4(5) . . . . ?
C5 Yb1 P2 C6 -24.1(5) . . . . ?
N4 Yb1 P2 C28 -33.1(6) . . . . ?
N1 Yb1 P2 C28 -142.1(5) . . . . ?
N3 Yb1 P2 C28 94.0(7) . . . . ?
N2 Yb1 P2 C28 176.7(5) . . . . ?
C5 Yb1 P2 C28 -120.0(5) . . . . ?
C6 Yb1 P2 C28 -95.9(6) . . . . ?
N4 Yb1 P2 C22 161.3(7) . . . . ?
N1 Yb1 P2 C22 52.3(7) . . . . ?
N3 Yb1 P2 C22 -71.6(8) . . . . ?
N2 Yb1 P2 C22 11.1(8) . . . . ?
C5 Yb1 P2 C22 74.4(7) . . . . ?
C6 Yb1 P2 C22 98.5(8) . . . . ?
P1 N2 Si1 C20 81.1(11) . . . . ?
Yb1 N2 Si1 C20 -89.9(7) . . . . ?
P1 N2 Si1 C19 -43.3(11) . . . . ?
Yb1 N2 Si1 C19 145.7(6) . . . . ?
P1 N2 Si1 C21 -163.6(9) . . . . ?
Yb1 N2 Si1 C21 25.4(8) . . . . ?
P2 N3 Si2 C35 50.9(11) . . . . ?
Yb1 N3 Si2 C35 -102.4(6) . . . . ?
P2 N3 Si2 C34 -74.3(10) . . . . ?
Yb1 N3 Si2 C34 132.5(6) . . . . ?
P2 N3 Si2 C36 171.1(9) . . . . ?
Yb1 N3 Si2 C36 17.8(7) . . . . ?
Si4 N4 Si3 C38 -69.7(10) . . . . ?
Yb1 N4 Si3 C38 117.1(7) . . . . ?
Si4 N4 Si3 C39 54.4(9) . . . . ?
Yb1 N4 Si3 C39 -118.8(7) . . . . ?
Si4 N4 Si3 C37 173.5(7) . . . . ?
Yb1 N4 Si3 C37 0.3(7) . . . . ?
Si3 N4 Si4 C40 -84.2(8) . . . . ?
Yb1 N4 Si4 C40 88.5(7) . . . . ?
Si3 N4 Si4 C41 157.6(7) . . . . ?
Yb1 N4 Si4 C41 -29.6(7) . . . . ?
Si3 N4 Si4 C42 38.4(10) . . . . ?
Yb1 N4 Si4 C42 -148.8(6) . . . . ?
C5 N1 C1 C2 2.0(16) . . . . ?
Yb1 N1 C1 C2 -144.0(9) . . . . ?
C5 N1 C1 P1 -179.6(7) . . . . ?
Yb1 N1 C1 P1 34.4(11) . . . . ?
N2 P1 C1 C2 139.6(11) . . . . ?
C13 P1 C1 C2 13.6(13) . . . . ?
C7 P1 C1 C2 -98.0(12) . . . . ?
N2 P1 C1 N1 -38.7(10) . . . . ?
C13 P1 C1 N1 -164.7(8) . . . . ?
C7 P1 C1 N1 83.7(9) . . . . ?
N1 C1 C2 C3 2.4(17) . . . . ?
P1 C1 C2 C3 -175.7(9) . . . . ?
C1 C2 C3 C4 -2.2(17) . . . . ?
C2 C3 C4 C5 -2.2(18) . . . . ?
C1 N1 C5 C4 -6.3(15) . . . . ?
Yb1 N1 C5 C4 142.9(9) . . . . ?
C1 N1 C5 C6 177.8(10) . . . . ?
Yb1 N1 C5 C6 -33.0(12) . . . . ?
C1 N1 C5 Yb1 -149.2(12) . . . . ?
C3 C4 C5 N1 6.5(17) . . . . ?
C3 C4 C5 C6 -177.8(11) . . . . ?
C3 C4 C5 Yb1 56(2) . . . . ?
N4 Yb1 C5 N1 128.5(7) . . . . ?
N3 Yb1 C5 N1 -106.6(8) . . . . ?
N2 Yb1 C5 N1 14.5(8) . . . . ?
C6 Yb1 C5 N1 -150.9(11) . . . . ?
P2 Yb1 C5 N1 -121.8(8) . . . . ?
N4 Yb1 C5 C4 55.7(16) . . . . ?
N1 Yb1 C5 C4 -72.7(16) . . . . ?
N3 Yb1 C5 C4 -179.4(16) . . . . ?
N2 Yb1 C5 C4 -58.2(16) . . . . ?
C6 Yb1 C5 C4 136.4(19) . . . . ?
P2 Yb1 C5 C4 165.4(17) . . . . ?
N4 Yb1 C5 C6 -80.7(7) . . . . ?
N1 Yb1 C5 C6 150.9(11) . . . . ?
N3 Yb1 C5 C6 44.2(7) . . . . ?
N2 Yb1 C5 C6 165.4(7) . . . . ?
P2 Yb1 C5 C6 29.1(6) . . . . ?
N1 C5 C6 P2 -38.2(14) . . . . ?
C4 C5 C6 P2 146.1(10) . . . . ?
Yb1 C5 C6 P2 -61.1(8) . . . . ?
N1 C5 C6 Yb1 22.9(8) . . . . ?
C4 C5 C6 Yb1 -152.8(11) . . . . ?
N3 P2 C6 C5 52.1(11) . . . . ?
C28 P2 C6 C5 173.4(9) . . . . ?
C22 P2 C6 C5 -78.2(10) . . . . ?
Yb1 P2 C6 C5 60.0(9) . . . . ?
N3 P2 C6 Yb1 -7.9(5) . . . . ?
C28 P2 C6 Yb1 113.4(4) . . . . ?
C22 P2 C6 Yb1 -138.2(4) . . . . ?
N4 Yb1 C6 C5 103.3(7) . . . . ?
N1 Yb1 C6 C5 -15.4(6) . . . . ?
N3 Yb1 C6 C5 -127.3(8) . . . . ?
N2 Yb1 C6 C5 -17.2(8) . . . . ?
P2 Yb1 C6 C5 -132.5(9) . . . . ?
N4 Yb1 C6 P2 -124.2(4) . . . . ?
N1 Yb1 C6 P2 117.1(6) . . . . ?
N3 Yb1 C6 P2 5.3(4) . . . . ?
N2 Yb1 C6 P2 115.4(4) . . . . ?
C5 Yb1 C6 P2 132.5(9) . . . . ?
N2 P1 C7 C12 -31.1(13) . . . . ?
C1 P1 C7 C12 -150.8(11) . . . . ?
C13 P1 C7 C12 97.3(11) . . . . ?
N2 P1 C7 C8 152.5(9) . . . . ?
C1 P1 C7 C8 32.8(11) . . . . ?
C13 P1 C7 C8 -79.1(11) . . . . ?
C12 C7 C8 C9 1.5(19) . . . . ?
P1 C7 C8 C9 177.8(10) . . . . ?
C7 C8 C9 C10 -2(2) . . . . ?
C8 C9 C10 C11 0(2) . . . . ?
C9 C10 C11 C12 3(2) . . . . ?
C8 C7 C12 C11 1.0(19) . . . . ?
P1 C7 C12 C11 -175.4(10) . . . . ?
C10 C11 C12 C7 -3(2) . . . . ?
N2 P1 C13 C14 -60.4(12) . . . . ?
C1 P1 C13 C14 61.6(11) . . . . ?
C7 P1 C13 C14 172.5(10) . . . . ?
N2 P1 C13 C18 121.7(11) . . . . ?
C1 P1 C13 C18 -116.3(11) . . . . ?
C7 P1 C13 C18 -5.4(12) . . . . ?
C18 C13 C14 C15 -1.9(19) . . . . ?
P1 C13 C14 C15 -179.9(9) . . . . ?
C13 C14 C15 C16 2.8(19) . . . . ?
C14 C15 C16 C17 -4(2) . . . . ?
C15 C16 C17 C18 4(2) . . . . ?
C14 C13 C18 C17 1.8(19) . . . . ?
P1 C13 C18 C17 179.7(9) . . . . ?
C16 C17 C18 C13 -3(2) . . . . ?
N3 P2 C22 C27 -108.5(11) . . . . ?
C6 P2 C22 C27 23.7(12) . . . . ?
C28 P2 C22 C27 132.4(11) . . . . ?
Yb1 P2 C22 C27 -60.9(13) . . . . ?
N3 P2 C22 C23 69.2(11) . . . . ?
C6 P2 C22 C23 -158.6(10) . . . . ?
C28 P2 C22 C23 -50.0(11) . . . . ?
Yb1 P2 C22 C23 116.8(9) . . . . ?
C27 C22 C23 C24 2.7(18) . . . . ?
P2 C22 C23 C24 -175.1(10) . . . . ?
C22 C23 C24 C25 -3.7(19) . . . . ?
C23 C24 C25 C26 3(2) . . . . ?
C24 C25 C26 C27 -2(2) . . . . ?
C23 C22 C27 C26 -1.4(18) . . . . ?
P2 C22 C27 C26 176.4(9) . . . . ?
C25 C26 C27 C22 1(2) . . . . ?
N3 P2 C28 C29 -171.2(9) . . . . ?
C6 P2 C28 C29 63.2(11) . . . . ?
C22 P2 C28 C29 -50.2(11) . . . . ?
Yb1 P2 C28 C29 139.1(9) . . . . ?
N3 P2 C28 C33 7.4(11) . . . . ?
C6 P2 C28 C33 -118.2(10) . . . . ?
C22 P2 C28 C33 128.4(10) . . . . ?
Yb1 P2 C28 C33 -42.3(11) . . . . ?
C33 C28 C29 C30 1.6(17) . . . . ?
P2 C28 C29 C30 -179.7(9) . . . . ?
C28 C29 C30 C31 0.3(18) . . . . ?
C29 C30 C31 C32 -3.0(19) . . . . ?
C30 C31 C32 C33 3.5(19) . . . . ?
C29 C28 C33 C32 -1.1(18) . . . . ?
P2 C28 C33 C32 -179.8(9) . . . . ?
C31 C32 C33 C28 -1.4(18) . . . . ?
